data_7214412
loop_
_publ_author_name
'Aaker\"oy, Christer B.'
'Forbes, Safiyyah'
'Desper, John'

_publ_section_title
;
 Altering physical properties of pharmaceutical co-crystals in a
 systematic manner
;
_journal_issue 26
_journal_name_full CrystEngComm
_journal_page_first 5870
_journal_paper_doi 10.1039/c4ce00206g
_journal_volume 16
_journal_year 2014
_chemical_formula_moiety
;
(C20 H26 N4 O2) (C10 H18 O4)
;
_chemical_formula_sum 'C30 H44 N4 O6'
_chemical_formula_weight 556.69
_chemical_name_systematic
;
SF 305 (4-pyridyl)-CONH-(CH2)8-NHCO-(4-pyridyl), HOOC-(CH2)8-COOH
;
_space_group_IT_number 2
_symmetry_cell_setting triclinic
_symmetry_space_group_name_Hall '-P 1'
_symmetry_space_group_name_H-M 'P -1'
_atom_sites_solution_hydrogens geom
_atom_sites_solution_primary direct
_atom_sites_solution_secondary difmap
_audit_creation_method SHELXL-97
_cell_angle_alpha 85.874(4)
_cell_angle_beta 89.354(4)
_cell_angle_gamma 88.356(4)
_cell_formula_units_Z 1
_cell_length_a 5.1264(6)
_cell_length_b 5.2432(6)
_cell_length_c 26.127(3)
_cell_measurement_reflns_used 3178
_cell_measurement_temperature 120(2)
_cell_measurement_theta_max 33.11
_cell_measurement_theta_min 3.90
_cell_volume 700.12(14)
_computing_cell_refinement 'Bruker SAINT'
_computing_data_collection 'Bruker APEX2'
_computing_data_reduction 'Bruker SAINT'
_computing_molecular_graphics 'Bruker SHELXTL'
_computing_publication_material 'Bruker SHELXTL'
_computing_structure_refinement 'SHELXL-97 (Sheldrick, 1997)'
_computing_structure_solution 'SHELXS-97 (Sheldrick, 1990)'
_diffrn_ambient_temperature 120(2)
_diffrn_measured_fraction_theta_full 0.967
_diffrn_measured_fraction_theta_max 0.863
_diffrn_measurement_device_type 'Bruker APEX-II CCD'
_diffrn_measurement_method '\f and \w scans'
_diffrn_radiation_monochromator graphite
_diffrn_radiation_source 'fine-focus sealed tube'
_diffrn_radiation_type MoK\a
_diffrn_radiation_wavelength 0.71073
_diffrn_reflns_av_R_equivalents 0.0393
_diffrn_reflns_av_sigmaI/netI 0.0532
_diffrn_reflns_limit_h_max 5
_diffrn_reflns_limit_h_min -7
_diffrn_reflns_limit_k_max 7
_diffrn_reflns_limit_k_min -7
_diffrn_reflns_limit_l_max 38
_diffrn_reflns_limit_l_min -40
_diffrn_reflns_number 11866
_diffrn_reflns_theta_full 27.50
_diffrn_reflns_theta_max 33.11
_diffrn_reflns_theta_min 3.90
_diffrn_standards_number 0
_exptl_absorpt_coefficient_mu 0.092
_exptl_absorpt_correction_type none
_exptl_crystal_colour colourless
_exptl_crystal_density_diffrn 1.320
_exptl_crystal_density_method 'not measured'
_exptl_crystal_description plate
_exptl_crystal_F_000 300
_exptl_crystal_size_max 0.32
_exptl_crystal_size_mid 0.18
_exptl_crystal_size_min 0.06
_refine_diff_density_max 0.555
_refine_diff_density_min -0.342
_refine_diff_density_rms 0.073
_refine_ls_extinction_method none
_refine_ls_goodness_of_fit_ref 1.084
_refine_ls_hydrogen_treatment mixed
_refine_ls_matrix_type full
_refine_ls_number_parameters 187
_refine_ls_number_reflns 4577
_refine_ls_number_restraints 0
_refine_ls_restrained_S_all 1.084
_refine_ls_R_factor_all 0.0956
_refine_ls_R_factor_gt 0.0614
_refine_ls_shift/su_max 0.000
_refine_ls_shift/su_mean 0.000
_refine_ls_structure_factor_coef Fsqd
_refine_ls_weighting_details 'calc w=1/[\s^2^(Fo^2^)+(0.1000P)^2^+0.0000P] where P=(Fo^2^+2Fc^2^)/3'
_refine_ls_weighting_scheme calc
_refine_ls_wR_factor_gt 0.1655
_refine_ls_wR_factor_ref 0.1827
_reflns_number_gt 3014
_reflns_number_total 4577
_reflns_threshold_expression >2sigma(I)
_cod_data_source_file c4ce00206g2.cif
_cod_data_source_block sf0936m_6
_cod_depositor_comments
;
The following automatic conversions were performed:

'_symmetry_cell_setting' value 'Triclinic' changed to 'triclinic'
according to
/usr/data/users/saulius/crontab/automatic-downloads/rss-feeds/RSC/lib/dictionaries/cif_core.dic
dictionary named 'cif_core.dic' version 2.4.2 from 2011-04-26.

Automatic conversion script
Id: cif_fix_values 2281 2013-09-26 08:29:07Z andrius 

 Adding full bibliography for 7214407--7214417.cif.
;
_cod_original_cell_volume 700.11(14)
_cod_original_sg_symbol_H-M P-1
_cod_database_code 7214412

loop_
_symmetry_equiv_pos_as_xyz
'x, y, z'
'-x, -y, -z'

loop_
_atom_site_label
_atom_site_type_symbol
_atom_site_fract_x
_atom_site_fract_y
_atom_site_fract_z
_atom_site_U_iso_or_equiv
_atom_site_adp_type
_atom_site_occupancy
_atom_site_symmetry_multiplicity
_atom_site_calc_flag
_atom_site_refinement_flags
N11 N 0.5806(2) 0.3015(3) 0.28462(5) 0.0199(3) Uani 1 1 d .
C12 C 0.3762(3) 0.3414(3) 0.25332(6) 0.0207(3) Uani 1 1 d .
H12 H 0.2592 0.4809 0.2586 0.025 Uiso 1 1 calc R
C13 C 0.3277(3) 0.1890(3) 0.21371(6) 0.0194(3) Uani 1 1 d .
H13 H 0.1791 0.2219 0.1926 0.023 Uiso 1 1 calc R
C14 C 0.4998(2) -0.0127(3) 0.20533(6) 0.0163(3) Uani 1 1 d .
C15 C 0.7117(3) -0.0549(3) 0.23734(6) 0.0190(3) Uani 1 1 d .
H15 H 0.8333 -0.1914 0.2325 0.023 Uiso 1 1 calc R
C16 C 0.7445(3) 0.1050(3) 0.27674(6) 0.0198(3) Uani 1 1 d .
H16 H 0.8891 0.0735 0.2990 0.024 Uiso 1 1 calc R
C17 C 0.4391(3) -0.1801(3) 0.16308(6) 0.0168(3) Uani 1 1 d .
N17 N 0.6405(2) -0.3010(3) 0.14139(5) 0.0187(3) Uani 1 1 d .
H17 H 0.803(4) -0.264(4) 0.1504(7) 0.022 Uiso 1 1 d .
O17 O 0.21167(18) -0.2045(2) 0.14969(4) 0.0229(3) Uani 1 1 d .
C21 C 0.5937(3) -0.4671(3) 0.10019(6) 0.0183(3) Uani 1 1 d .
H21A H 0.5278 -0.3622 0.0698 0.022 Uiso 1 1 calc R
H21B H 0.4576 -0.5898 0.1114 0.022 Uiso 1 1 calc R
C22 C 0.8383(3) -0.6136(3) 0.08536(6) 0.0187(3) Uani 1 1 d .
H22A H 0.9002 -0.7252 0.1152 0.022 Uiso 1 1 calc R
H22B H 0.9772 -0.4919 0.0754 0.022 Uiso 1 1 calc R
C23 C 0.7857(3) -0.7764(3) 0.04078(6) 0.0183(3) Uani 1 1 d .
H23A H 0.6515 -0.9019 0.0515 0.022 Uiso 1 1 calc R
H23B H 0.7143 -0.6646 0.0118 0.022 Uiso 1 1 calc R
C24 C 1.0271(2) -0.9193(3) 0.02231(6) 0.0182(3) Uani 1 1 d .
H24A H 1.0982 -1.0318 0.0512 0.022 Uiso 1 1 calc R
H24B H 1.1616 -0.7941 0.0116 0.022 Uiso 1 1 calc R
C31 C 0.3987(3) 0.7808(3) 0.36155(6) 0.0194(3) Uani 1 1 d .
O31 O 0.5968(2) 0.6096(2) 0.36251(4) 0.0255(3) Uani 1 1 d .
H31 H 0.594(4) 0.500(4) 0.3345(8) 0.031 Uiso 1 1 d .
O32 O 0.2320(2) 0.7918(2) 0.32932(4) 0.0263(3) Uani 1 1 d .
C32 C 0.4161(3) 0.9521(3) 0.40471(6) 0.0217(3) Uani 1 1 d .
H32A H 0.5649 1.0662 0.3977 0.026 Uiso 1 1 calc R
H32B H 0.4556 0.8447 0.4366 0.026 Uiso 1 1 calc R
C33 C 0.1746(3) 1.1168(3) 0.41434(6) 0.0205(3) Uani 1 1 d .
H33A H 0.0212 1.0070 0.4193 0.025 Uiso 1 1 calc R
H33B H 0.1422 1.2383 0.3842 0.025 Uiso 1 1 calc R
C34 C 0.2108(3) 1.2644(3) 0.46174(6) 0.0216(3) Uani 1 1 d .
H34A H 0.2526 1.1406 0.4911 0.026 Uiso 1 1 calc R
H34B H 0.3626 1.3756 0.4558 0.026 Uiso 1 1 calc R
C35 C -0.0227(3) 1.4285(3) 0.47619(6) 0.0217(3) Uani 1 1 d .
H35A H -0.1751 1.3183 0.4823 0.026 Uiso 1 1 calc R
H35B H -0.0646 1.5538 0.4471 0.026 Uiso 1 1 calc R

loop_
_atom_site_aniso_label
_atom_site_aniso_U_11
_atom_site_aniso_U_22
_atom_site_aniso_U_33
_atom_site_aniso_U_23
_atom_site_aniso_U_13
_atom_site_aniso_U_12
N11 0.0194(5) 0.0199(7) 0.0210(6) -0.0060(5) -0.0005(5) 0.0020(5)
C12 0.0187(6) 0.0184(8) 0.0248(8) -0.0038(6) -0.0005(5) 0.0054(5)
C13 0.0164(6) 0.0215(8) 0.0205(7) -0.0043(6) -0.0020(5) 0.0057(5)
C14 0.0138(5) 0.0177(8) 0.0178(7) -0.0039(5) 0.0011(5) 0.0007(5)
C15 0.0146(6) 0.0199(8) 0.0229(7) -0.0060(6) -0.0004(5) 0.0043(5)
C16 0.0161(6) 0.0213(8) 0.0224(7) -0.0053(6) -0.0007(5) 0.0035(5)
C17 0.0145(5) 0.0171(8) 0.0190(7) -0.0046(6) -0.0004(5) 0.0022(5)
N17 0.0128(5) 0.0226(7) 0.0218(6) -0.0106(5) -0.0008(4) 0.0024(4)
O17 0.0136(4) 0.0275(7) 0.0285(6) -0.0102(5) -0.0037(4) 0.0032(4)
C21 0.0153(6) 0.0201(8) 0.0206(7) -0.0097(6) -0.0014(5) 0.0020(5)
C22 0.0150(6) 0.0204(8) 0.0215(7) -0.0079(6) -0.0016(5) 0.0029(5)
C23 0.0159(6) 0.0193(8) 0.0204(7) -0.0074(6) -0.0014(5) 0.0024(5)
C24 0.0155(6) 0.0180(8) 0.0217(7) -0.0071(6) 0.0002(5) 0.0022(5)
C31 0.0174(6) 0.0198(8) 0.0209(7) -0.0040(6) 0.0014(5) 0.0043(5)
O31 0.0235(5) 0.0269(7) 0.0268(6) -0.0116(5) -0.0060(4) 0.0119(4)
O32 0.0219(5) 0.0304(7) 0.0275(6) -0.0103(5) -0.0066(4) 0.0086(4)
C32 0.0199(6) 0.0234(9) 0.0229(7) -0.0101(6) -0.0026(5) 0.0062(5)
C33 0.0172(6) 0.0232(9) 0.0215(7) -0.0076(6) -0.0026(5) 0.0066(5)
C34 0.0196(6) 0.0239(9) 0.0220(7) -0.0087(6) -0.0022(6) 0.0069(6)
C35 0.0192(6) 0.0241(9) 0.0225(8) -0.0092(6) -0.0012(6) 0.0064(6)

loop_
_atom_type_symbol
_atom_type_description
_atom_type_scat_dispersion_real
_atom_type_scat_dispersion_imag
_atom_type_scat_source
C C 0.0033 0.0016 'International Tables Vol C Tables 4.2.6.8 and 6.1.1.4'
H H 0.0000 0.0000 'International Tables Vol C Tables 4.2.6.8 and 6.1.1.4'
N N 0.0061 0.0033 'International Tables Vol C Tables 4.2.6.8 and 6.1.1.4'
O O 0.0106 0.0060 'International Tables Vol C Tables 4.2.6.8 and 6.1.1.4'

loop_
_geom_angle_atom_site_label_1
_geom_angle_atom_site_label_2
_geom_angle_atom_site_label_3
_geom_angle
_geom_angle_site_symmetry_1
_geom_angle_site_symmetry_3
C16 N11 C12 117.96(13) . .
N11 C12 C13 123.05(13) . .
N11 C12 H12 118.5 . .
C13 C12 H12 118.5 . .
C12 C13 C14 118.77(13) . .
C12 C13 H13 120.6 . .
C14 C13 H13 120.6 . .
C15 C14 C13 118.59(13) . .
C15 C14 C17 123.52(12) . .
C13 C14 C17 117.84(12) . .
C14 C15 C16 119.06(13) . .
C14 C15 H15 120.5 . .
C16 C15 H15 120.5 . .
N11 C16 C15 122.56(13) . .
N11 C16 H16 118.7 . .
C15 C16 H16 118.7 . .
O17 C17 N17 122.32(13) . .
O17 C17 C14 120.54(12) . .
N17 C17 C14 117.14(11) . .
C17 N17 C21 119.67(11) . .
C17 N17 H17 118.6(12) . .
C21 N17 H17 121.4(12) . .
N17 C21 C22 112.05(11) . .
N17 C21 H21A 109.2 . .
C22 C21 H21A 109.2 . .
N17 C21 H21B 109.2 . .
C22 C21 H21B 109.2 . .
H21A C21 H21B 107.9 . .
C21 C22 C23 110.76(11) . .
C21 C22 H22A 109.5 . .
C23 C22 H22A 109.5 . .
C21 C22 H22B 109.5 . .
C23 C22 H22B 109.5 . .
H22A C22 H22B 108.1 . .
C24 C23 C22 113.44(11) . .
C24 C23 H23A 108.9 . .
C22 C23 H23A 108.9 . .
C24 C23 H23B 108.9 . .
C22 C23 H23B 108.9 . .
H23A C23 H23B 107.7 . .
C23 C24 C24 113.08(14) . 2_735
C23 C24 H24A 109.0 . .
C24 C24 H24A 109.0 2_735 .
C23 C24 H24B 109.0 . .
C24 C24 H24B 109.0 2_735 .
H24A C24 H24B 107.8 . .
O32 C31 O31 122.86(14) . .
O32 C31 C32 125.94(13) . .
O31 C31 C32 111.19(12) . .
C31 O31 H31 113.0(12) . .
C31 C32 C33 115.85(12) . .
C31 C32 H32A 108.3 . .
C33 C32 H32A 108.3 . .
C31 C32 H32B 108.3 . .
C33 C32 H32B 108.3 . .
H32A C32 H32B 107.4 . .
C32 C33 C34 110.29(11) . .
C32 C33 H33A 109.6 . .
C34 C33 H33A 109.6 . .
C32 C33 H33B 109.6 . .
C34 C33 H33B 109.6 . .
H33A C33 H33B 108.1 . .
C35 C34 C33 114.91(12) . .
C35 C34 H34A 108.5 . .
C33 C34 H34A 108.5 . .
C35 C34 H34B 108.5 . .
C33 C34 H34B 108.5 . .
H34A C34 H34B 107.5 . .
C34 C35 C35 112.96(15) . 2_586
C34 C35 H35A 109.0 . .
C35 C35 H35A 109.0 2_586 .
C34 C35 H35B 109.0 . .
C35 C35 H35B 109.0 2_586 .
H35A C35 H35B 107.8 . .

loop_
_geom_bond_atom_site_label_1
_geom_bond_atom_site_label_2
_geom_bond_distance
_geom_bond_site_symmetry_2
N11 C16 1.3367(18) .
N11 C12 1.3388(19) .
C12 C13 1.381(2) .
C12 H12 0.9500 .
C13 C14 1.3856(19) .
C13 H13 0.9500 .
C14 C15 1.382(2) .
C14 C17 1.500(2) .
C15 C16 1.388(2) .
C15 H15 0.9500 .
C16 H16 0.9500 .
C17 O17 1.2337(16) .
C17 N17 1.3381(16) .
N17 C21 1.4585(18) .
N17 H17 0.899(19) .
C21 C22 1.5133(18) .
C21 H21A 0.9900 .
C21 H21B 0.9900 .
C22 C23 1.523(2) .
C22 H22A 0.9900 .
C22 H22B 0.9900 .
C23 C24 1.5199(18) .
C23 H23A 0.9900 .
C23 H23B 0.9900 .
C24 C24 1.521(3) 2_735
C24 H24A 0.9900 .
C24 H24B 0.9900 .
C31 O32 1.2037(18) .
C31 O31 1.3351(17) .
C31 C32 1.496(2) .
O31 H31 0.96(2) .
C32 C33 1.5178(19) .
C32 H32A 0.9900 .
C32 H32B 0.9900 .
C33 C34 1.522(2) .
C33 H33A 0.9900 .
C33 H33B 0.9900 .
C34 C35 1.5142(19) .
C34 H34A 0.9900 .
C34 H34B 0.9900 .
C35 C35 1.522(3) 2_586
C35 H35A 0.9900 .
C35 H35B 0.9900 .

loop_
_geom_hbond_atom_site_label_D
_geom_hbond_atom_site_label_H
_geom_hbond_atom_site_label_A
_geom_hbond_distance_DH
_geom_hbond_distance_HA
_geom_hbond_distance_DA
_geom_hbond_angle_DHA
_geom_hbond_site_symmetry_A
O31 H31 N11 0.96(2) 1.73(2) 2.6912(17) 178.6(18) .
N17 H17 O17 0.899(19) 2.125(19) 2.9984(16) 163.5(16) 1_655

loop_
_geom_torsion_atom_site_label_1
_geom_torsion_atom_site_label_2
_geom_torsion_atom_site_label_3
_geom_torsion_atom_site_label_4
_geom_torsion
_geom_torsion_site_symmetry_4
C16 N11 C12 C13 0.2(2) .
N11 C12 C13 C14 -0.9(2) .
C12 C13 C14 C15 0.7(2) .
C12 C13 C14 C17 178.28(14) .
C13 C14 C15 C16 0.2(2) .
C17 C14 C15 C16 -177.24(14) .
C12 N11 C16 C15 0.8(2) .
C14 C15 C16 N11 -1.0(2) .
C15 C14 C17 O17 150.60(16) .
C13 C14 C17 O17 -26.8(2) .
C15 C14 C17 N17 -28.8(2) .
C13 C14 C17 N17 153.73(14) .
O17 C17 N17 C21 0.4(2) .
C14 C17 N17 C21 179.82(13) .
C17 N17 C21 C22 -172.44(14) .
N17 C21 C22 C23 -177.57(13) .
C21 C22 C23 C24 177.31(13) .
C22 C23 C24 C24 -179.82(16) 2_735
O32 C31 C32 C33 12.8(3) .
O31 C31 C32 C33 -167.69(14) .
C31 C32 C33 C34 175.37(14) .
C32 C33 C34 C35 -177.90(14) .
C33 C34 C35 C35 179.87(18) 2_586
